data_4129579
loop_
_publ_author_name
'Pous, Jonathan'
'Courant, Thibaut'
'Bernadat, Guillaume'
'Iorga, Bogdan I.'
'Blanchard, Florent'
'Masson, G\'eraldine'

_publ_section_title
;
 Regio-, Diastereo-, and Enantioselective Nitroso-Diels-Alder Reaction of
 1,3-Diene-1-carbamates Catalyzed by Chiral Phosphoric Acids.
;
_journal_issue 37
_journal_name_full 'Journal of the American Chemical Society'
_journal_page_first 11950
_journal_page_last 11953
_journal_paper_doi 10.1021/jacs.5b08515
_journal_volume 137
_journal_year 2015
_chemical_absolute_configuration ad
_chemical_formula_moiety 'C22 H23 N3 O7'
_chemical_formula_sum 'C22 H23 N3 O7'
_chemical_formula_weight 441.43
_space_group_crystal_system orthorhombic
_space_group_IT_number 19
_space_group_name_Hall 'P 2ac 2ab'
_space_group_name_H-M_alt 'P 21 21 21'
_atom_sites_solution_hydrogens mixed
_atom_sites_solution_primary direct
_atom_sites_solution_secondary difmap
_audit_creation_date 2014-11-25
_audit_creation_method
;
Olex2 1.2
(compiled 2014.09.19 svn.r3010 for OlexSys, GUI svn.r4874)
;
_cell_angle_alpha 90
_cell_angle_beta 90
_cell_angle_gamma 90
_cell_formula_units_Z 4
_cell_length_a 8.0242(6)
_cell_length_b 15.8775(11)
_cell_length_c 17.8568(13)
_cell_measurement_reflns_used 4350
_cell_measurement_temperature 293(2)
_cell_measurement_theta_max 72.0
_cell_measurement_theta_min 2.8
_cell_volume 2275.0(3)
_computing_cell_refinement 'CrystalClear-SM Expert 2.0 r4 (Rigaku, 2009)'
_computing_data_collection 'CrystalClear-SM Expert 2.0 r4 (Rigaku, 2009)'
_computing_data_reduction 'CrystalClear-SM Expert 2.0 r4 (Rigaku, 2009)'
_computing_molecular_graphics 'Olex2 (Dolomanov et al., 2009)'
_computing_publication_material 'Olex2 (Dolomanov et al., 2009)'
_computing_structure_refinement 'ShelXL (Sheldrick, 2008)'
_computing_structure_solution 'ShelXT (Sheldrick, 2008)'
_diffrn_ambient_temperature 293(2)
_diffrn_detector_area_resol_mean 10.0000
_diffrn_detector_type 'RAPID II large area curved imaging plate detector '
_diffrn_measured_fraction_theta_full 0.997
_diffrn_measured_fraction_theta_max 0.986
_diffrn_measurement_details
;
scan:
	Number of images: 27
	           Slice: 20.0000 - 155.0000
	     Image width: 5.0000
	        Exp time: 600.0000
	   Rotation axis: Omega
	           Omega: 0.0000
	             Chi: 0.0000
	             Phi: 0.0000
	             XTD: 127.4000
	          2theta: 0.0000
scan:
	Number of images: 25
	           Slice: 52.0000 - 181.0000
	     Image width: 5.0000
	        Exp time: 600.0000
	   Rotation axis: Omega
	           Omega: 0.0000
	             Chi: 54.0000
	             Phi: 180.0000
	             XTD: 127.4000
	          2theta: 0.0000
scan:
	Number of images: 34
	           Slice: 20.0000 - 192.0000
	     Image width: 5.0000
	        Exp time: 600.0000
	   Rotation axis: Omega
	           Omega: 0.0000
	             Chi: 54.0000
	             Phi: 0.0000
	             XTD: 127.4000
	          2theta: 0.0000
scan:
	Number of images: 18
	           Slice: 20.0000 - 110.0000
	     Image width: 5.0000
	        Exp time: 600.0000
	   Rotation axis: Omega
	           Omega: 0.0000
	             Chi: 0.0000
	             Phi: 180.0000
	             XTD: 127.4000
	          2theta: 0.0000

;
_diffrn_measurement_device 'four-circle partial \c goniometer diffractometer'
_diffrn_measurement_device_type 'Rigaku rapid II RAXIS conversion'
_diffrn_measurement_method 'profile data from \w-scans'
_diffrn_radiation_monochromator 'Confocal Osmic mirrors'
_diffrn_radiation_type CuK\a
_diffrn_radiation_wavelength 1.54187
_diffrn_reflns_av_R_equivalents 0.0513
_diffrn_reflns_av_unetI/netI 0.0649
_diffrn_reflns_Laue_measured_fraction_full 0.997
_diffrn_reflns_Laue_measured_fraction_max 0.986
_diffrn_reflns_limit_h_max 9
_diffrn_reflns_limit_h_min -9
_diffrn_reflns_limit_k_max 17
_diffrn_reflns_limit_k_min -19
_diffrn_reflns_limit_l_max 20
_diffrn_reflns_limit_l_min -21
_diffrn_reflns_number 16027
_diffrn_reflns_point_group_measured_fraction_full 0.995
_diffrn_reflns_point_group_measured_fraction_max 0.975
_diffrn_reflns_theta_full 66.500
_diffrn_reflns_theta_max 72.148
_diffrn_reflns_theta_min 3.725
_diffrn_source 'Rotating Anode'
_diffrn_source_type 'Rigaku micromax 007 1.2kW'
_exptl_absorpt_coefficient_mu 0.816
_exptl_absorpt_correction_T_max 1.000
_exptl_absorpt_correction_T_min 0.764
_exptl_absorpt_correction_type multi-scan
_exptl_absorpt_process_details 'FS Abscor (Rigaku)'
_exptl_crystal_colour colourless
_exptl_crystal_colour_primary colourless
_exptl_crystal_density_diffrn 1.289
_exptl_crystal_density_method 'not measured'
_exptl_crystal_description needle
_exptl_crystal_F_000 928
_exptl_crystal_size_max 0.214
_exptl_crystal_size_mid 0.156
_exptl_crystal_size_min 0.137
_refine_diff_density_max 0.163
_refine_diff_density_min -0.232
_refine_diff_density_rms 0.050
_refine_ls_abs_structure_details
;
 Flack x determined using 599 quotients [(I+)-(I-)]/[(I+)+(I-)]
 (Parsons, Flack and Wagner, Acta Cryst. B69 (2013) 249-259).
;
_refine_ls_abs_structure_Flack 0.00(13)
_refine_ls_extinction_method none
_refine_ls_goodness_of_fit_ref 1.046
_refine_ls_hydrogen_treatment mixed
_refine_ls_matrix_type full
_refine_ls_number_parameters 293
_refine_ls_number_reflns 4361
_refine_ls_number_restraints 0
_refine_ls_restrained_S_all 1.046
_refine_ls_R_factor_all 0.1163
_refine_ls_R_factor_gt 0.0597
_refine_ls_shift/su_max 0.000
_refine_ls_shift/su_mean 0.000
_refine_ls_structure_factor_coef Fsqd
_refine_ls_weighting_details 'w=1/[\s^2^(Fo^2^)+(0.0794P)^2^] where P=(Fo^2^+2Fc^2^)/3'
_refine_ls_weighting_scheme calc
_refine_ls_wR_factor_gt 0.1342
_refine_ls_wR_factor_ref 0.1824
_reflns_Friedel_coverage 0.733
_reflns_Friedel_fraction_full 0.992
_reflns_Friedel_fraction_max 0.960
_reflns_number_gt 2043
_reflns_number_total 4361
_reflns_threshold_expression 'I > 2\s(I)'
_cod_data_source_file ja5b08515_si_002.cif
_cod_data_source_block shelx
_cod_database_code 4129579
_shelx_space_group_comment
;
The symmetry employed for this shelxl refinement is uniquely defined
by the following loop, which should always be used as a source of
symmetry information in preference to the above space-group names.
They are only intended as comments.
;
_olex2_refinement_description
;
1. Fixed Uiso
 At 1.2 times of:
  All C(H) groups, All C(H,H) groups
 At 1.5 times of:
  All C(H,H,H) groups
2.a Ternary CH refined with riding coordinates:
 C3(H3), C6(H6)
2.b Secondary CH2 refined with riding coordinates:
 C12(H12A,H12B), C15(H15A,H15B)
2.c Me refined with riding coordinates:
 C1(H1A,H1B,H1C), C13(H13A,H13B,H13C)
2.d Aromatic/amide H refined with riding coordinates:
 C4(H4), C5(H5), C8(H8), C9(H9), C90(H90), C80(H80), C17(H17), C18(H18),
 C180(H180), C170(H170)
;
_shelx_shelxl_version_number 2014/7
_olex2_submission_special_instructions 'No special instructions were received'

loop_
_space_group_symop_operation_xyz
'x, y, z'
'-x+1/2, -y, z+1/2'
'x+1/2, -y+1/2, -z'
'-x, y+1/2, -z+1/2'

loop_
_atom_site_label
_atom_site_type_symbol
_atom_site_fract_x
_atom_site_fract_y
_atom_site_fract_z
_atom_site_U_iso_or_equiv
_atom_site_adp_type
_atom_site_occupancy
_atom_site_site_symmetry_order
_atom_site_calc_flag
_atom_site_refinement_flags_posn
C1 C 0.7973(10) 1.0456(4) 0.3886(3) 0.118(3) Uani 1 1 d .
H1A H 0.7364 1.0898 0.3642 0.177 Uiso 1 1 calc R
H1B H 0.7539 1.0373 0.4382 0.177 Uiso 1 1 calc R
H1C H 0.9129 1.0608 0.3916 0.177 Uiso 1 1 calc R
C3 C 0.9837(6) 0.8346(3) 0.2790(3) 0.0620(13) Uani 1 1 d .
H3 H 0.9613 0.7876 0.2450 0.074 Uiso 1 1 calc R
C4 C 0.9435(7) 0.9152(4) 0.2374(3) 0.0773(16) Uani 1 1 d .
H4 H 0.9894 0.9245 0.1903 0.093 Uiso 1 1 calc R
C5 C 0.8453(8) 0.9718(4) 0.2668(3) 0.0838(18) Uani 1 1 d .
H5 H 0.8152 1.0181 0.2379 0.101 Uiso 1 1 calc R
C6 C 0.7795(8) 0.9655(4) 0.3445(3) 0.0815(17) Uani 1 1 d .
H6 H 0.6620 0.9488 0.3429 0.098 Uiso 1 1 calc R
C7 C 0.8770(7) 0.7557(3) 0.3890(3) 0.0591(13) Uani 1 1 d .
C8 C 0.8023(7) 0.7594(4) 0.4591(3) 0.0696(15) Uani 1 1 d .
H8 H 0.7575 0.8098 0.4764 0.084 Uiso 1 1 calc R
C9 C 0.7948(7) 0.6877(4) 0.5030(3) 0.0713(15) Uani 1 1 d .
H9 H 0.7439 0.6905 0.5497 0.086 Uiso 1 1 calc R
C10 C 0.8608(7) 0.6122(3) 0.4793(3) 0.0642(14) Uani 1 1 d .
C90 C 0.9368(7) 0.6089(3) 0.4089(3) 0.0691(15) Uani 1 1 d .
H90 H 0.9812 0.5584 0.3915 0.083 Uiso 1 1 calc R
C80 C 0.9460(7) 0.6797(4) 0.3656(3) 0.0697(15) Uani 1 1 d .
H80 H 0.9996 0.6771 0.3195 0.084 Uiso 1 1 calc R
C11 C 0.8449(8) 0.5360(4) 0.5277(4) 0.0741(15) Uani 1 1 d .
C12 C 0.8741(11) 0.3863(4) 0.5308(4) 0.106(2) Uani 1 1 d .
H12A H 0.7588 0.3740 0.5429 0.127 Uiso 1 1 calc R
H12B H 0.9372 0.3893 0.5771 0.127 Uiso 1 1 calc R
C13 C 0.9436(13) 0.3199(5) 0.4812(4) 0.144(3) Uani 1 1 d .
H13A H 0.9379 0.2664 0.5061 0.216 Uiso 1 1 calc R
H13B H 0.8800 0.3175 0.4357 0.216 Uiso 1 1 calc R
H13C H 1.0576 0.3328 0.4697 0.216 Uiso 1 1 calc R
C14 C 1.2613(7) 0.7730(4) 0.2683(3) 0.0622(13) Uani 1 1 d .
C15 C 1.5375(6) 0.7244(3) 0.2603(3) 0.0742(16) Uani 1 1 d .
H15A H 1.6500 0.7461 0.2651 0.089 Uiso 1 1 calc R
H15B H 1.5146 0.7170 0.2074 0.089 Uiso 1 1 calc R
C16 C 1.5269(7) 0.6403(4) 0.2988(3) 0.0667(15) Uani 1 1 d .
C17 C 1.4605(8) 0.6323(4) 0.3685(3) 0.090(2) Uani 1 1 d .
H17 H 1.4210 0.6798 0.3933 0.108 Uiso 1 1 calc R
C18 C 1.4510(9) 0.5544(4) 0.4029(3) 0.100(2) Uani 1 1 d .
H18 H 1.4043 0.5488 0.4504 0.120 Uiso 1 1 calc R
C19 C 1.5123(8) 0.4855(4) 0.3652(3) 0.0782(17) Uani 1 1 d .
C180 C 1.5822(8) 0.4932(4) 0.2971(4) 0.0883(19) Uani 1 1 d .
H180 H 1.6263 0.4461 0.2733 0.106 Uiso 1 1 calc R
C170 C 1.5884(7) 0.5705(4) 0.2629(3) 0.0810(17) Uani 1 1 d .
H170 H 1.6343 0.5757 0.2153 0.097 Uiso 1 1 calc R
N1 N 1.1618(5) 0.8314(3) 0.2989(3) 0.0636(12) Uani 1 1 d .
N2 N 0.8711(5) 0.8265(3) 0.3421(2) 0.0615(11) Uani 1 1 d .
N3 N 1.4974(11) 0.4024(4) 0.4003(4) 0.125(2) Uani 1 1 d .
O1 O 0.8737(5) 0.9030(2) 0.38455(18) 0.0704(10) Uani 1 1 d .
O2 O 1.4218(4) 0.7851(2) 0.29091(19) 0.0694(10) Uani 1 1 d .
O3 O 1.2184(4) 0.7168(2) 0.2261(2) 0.0755(11) Uani 1 1 d .
O4 O 0.8858(6) 0.4657(3) 0.4903(2) 0.0907(13) Uani 1 1 d .
O5 O 0.8021(5) 0.5363(2) 0.5923(2) 0.0900(13) Uani 1 1 d .
O6 O 1.5722(10) 0.3450(3) 0.3739(3) 0.161(3) Uani 1 1 d .
O7 O 1.4245(15) 0.3944(4) 0.4554(5) 0.265(6) Uani 1 1 d .
H1 H 1.195(6) 0.872(3) 0.328(3) 0.070(18) Uiso 1 1 d .

loop_
_atom_site_aniso_label
_atom_site_aniso_U_11
_atom_site_aniso_U_22
_atom_site_aniso_U_33
_atom_site_aniso_U_23
_atom_site_aniso_U_13
_atom_site_aniso_U_12
C1 0.190(8) 0.063(4) 0.101(5) 0.006(4) 0.010(5) 0.033(5)
C3 0.061(3) 0.071(4) 0.054(3) 0.006(3) -0.004(3) 0.002(3)
C4 0.087(4) 0.087(4) 0.059(3) 0.016(3) 0.003(3) 0.011(4)
C5 0.086(4) 0.091(5) 0.075(4) 0.028(4) -0.001(3) 0.020(4)
C6 0.087(4) 0.073(4) 0.085(4) 0.017(4) -0.002(4) 0.019(3)
C7 0.063(3) 0.059(3) 0.055(3) 0.009(3) -0.004(3) -0.004(3)
C8 0.082(4) 0.059(4) 0.067(3) -0.004(3) 0.001(3) 0.001(3)
C9 0.093(4) 0.060(3) 0.060(3) 0.001(3) 0.008(3) 0.004(3)
C10 0.083(4) 0.046(3) 0.063(3) 0.004(3) 0.003(3) 0.001(3)
C90 0.078(4) 0.057(3) 0.072(3) 0.004(3) 0.004(3) 0.000(3)
C80 0.082(4) 0.064(4) 0.063(3) -0.002(3) 0.016(3) -0.004(3)
C11 0.084(4) 0.069(4) 0.069(4) 0.001(3) -0.007(3) -0.002(3)
C12 0.153(6) 0.068(4) 0.096(4) 0.029(4) 0.003(5) -0.004(5)
C13 0.207(9) 0.078(5) 0.147(7) 0.007(5) 0.020(7) 0.025(6)
C14 0.060(3) 0.065(4) 0.062(3) 0.005(3) -0.006(3) -0.010(3)
C15 0.054(3) 0.075(4) 0.093(4) -0.004(3) -0.002(3) 0.004(3)
C16 0.065(3) 0.066(4) 0.069(4) -0.008(3) -0.010(3) 0.006(3)
C17 0.121(5) 0.068(4) 0.081(4) -0.006(3) 0.010(4) 0.025(4)
C18 0.143(6) 0.078(5) 0.079(4) 0.002(4) 0.023(4) 0.028(4)
C19 0.106(5) 0.057(4) 0.072(4) -0.003(3) -0.004(4) 0.016(3)
C180 0.106(5) 0.078(4) 0.081(4) -0.015(4) 0.000(4) 0.029(4)
C170 0.086(4) 0.084(4) 0.074(4) -0.004(4) 0.002(3) 0.019(4)
N1 0.066(3) 0.058(3) 0.066(3) -0.004(2) 0.000(2) 0.001(2)
N2 0.064(3) 0.065(3) 0.056(2) 0.002(2) 0.004(2) 0.001(2)
N3 0.197(7) 0.078(5) 0.101(5) 0.003(4) 0.021(5) 0.035(5)
O1 0.087(2) 0.058(2) 0.066(2) 0.0038(19) -0.003(2) 0.011(2)
O2 0.060(2) 0.061(2) 0.088(3) -0.005(2) -0.0083(19) 0.0010(18)
O3 0.073(2) 0.072(3) 0.081(2) -0.013(2) -0.007(2) -0.005(2)
O4 0.133(4) 0.061(3) 0.078(3) 0.008(2) 0.011(3) 0.003(3)
O5 0.123(4) 0.079(3) 0.068(2) 0.008(2) 0.012(3) 0.001(2)
O6 0.289(8) 0.081(4) 0.112(4) -0.007(3) 0.008(5) 0.050(5)
O7 0.463(16) 0.112(5) 0.219(7) 0.059(5) 0.204(10) 0.070(7)

loop_
_atom_type_symbol
_atom_type_description
_atom_type_scat_dispersion_real
_atom_type_scat_dispersion_imag
_atom_type_scat_source
C C 0.0181 0.0091 'International Tables Vol C Tables 4.2.6.8 and 6.1.1.4'
H H 0.0000 0.0000 'International Tables Vol C Tables 4.2.6.8 and 6.1.1.4'
N N 0.0311 0.0180 'International Tables Vol C Tables 4.2.6.8 and 6.1.1.4'
O O 0.0492 0.0322 'International Tables Vol C Tables 4.2.6.8 and 6.1.1.4'

loop_
_geom_angle_atom_site_label_1
_geom_angle_atom_site_label_2
_geom_angle_atom_site_label_3
_geom_angle
N1 C3 C4 110.8(4)
N2 C3 C4 108.9(4)
N2 C3 N1 114.5(4)
C5 C4 C3 120.9(5)
C4 C5 C6 122.8(5)
C5 C6 C1 113.5(5)
O1 C6 C1 105.8(5)
O1 C6 C5 108.9(5)
C8 C7 C80 118.6(5)
C8 C7 N2 119.3(5)
C80 C7 N2 121.9(5)
C9 C8 C7 119.6(5)
C10 C9 C8 121.7(5)
C9 C10 C90 118.4(5)
C9 C10 C11 119.7(5)
C90 C10 C11 121.9(5)
C80 C90 C10 120.1(5)
C90 C80 C7 121.5(5)
O4 C11 C10 111.4(5)
O5 C11 C10 125.2(6)
O5 C11 O4 123.4(6)
O4 C12 C13 107.1(6)
N1 C14 O2 110.2(5)
O3 C14 N1 126.2(5)
O3 C14 O2 123.6(5)
O2 C15 C16 112.4(5)
C17 C16 C15 121.6(5)
C17 C16 C170 119.6(6)
C170 C16 C15 118.8(5)
C16 C17 C18 120.8(6)
C19 C18 C17 118.3(6)
C18 C19 N3 118.5(6)
C180 C19 C18 121.3(6)
C180 C19 N3 120.2(6)
C19 C180 C170 119.9(6)
C16 C170 C180 120.1(6)
C14 N1 C3 120.3(5)
C7 N2 C3 121.0(4)
C7 N2 O1 111.3(4)
O1 N2 C3 109.1(4)
O6 N3 C19 118.6(7)
O7 N3 C19 120.4(7)
O7 N3 O6 120.7(8)
N2 O1 C6 108.3(4)
C14 O2 C15 113.6(4)
C11 O4 C12 117.2(5)

loop_
_geom_bond_atom_site_label_1
_geom_bond_atom_site_label_2
_geom_bond_distance
C1 C6 1.503(7)
C3 C4 1.514(7)
C3 N1 1.474(6)
C3 N2 1.450(6)
C4 C5 1.304(7)
C5 C6 1.488(7)
C6 O1 1.438(6)
C7 C8 1.388(7)
C7 C80 1.392(7)
C7 N2 1.403(6)
C8 C9 1.384(6)
C9 C10 1.378(7)
C10 C90 1.398(6)
C10 C11 1.491(7)
C90 C80 1.367(7)
C11 O4 1.340(6)
C11 O5 1.204(6)
C12 C13 1.487(9)
C12 O4 1.457(6)
C14 N1 1.340(6)
C14 O2 1.363(6)
C14 O3 1.218(5)
C15 C16 1.504(7)
C15 O2 1.446(6)
C16 C17 1.359(7)
C16 C170 1.372(7)
C17 C18 1.383(7)
C18 C19 1.376(7)
C19 C180 1.345(8)
C19 N3 1.465(8)
C180 C170 1.373(7)
N2 O1 1.432(5)
N3 O6 1.189(7)
N3 O7 1.151(7)
